data_7043185
loop_
_publ_author_name
'Hou, Yujiao'
'An, Haiyan'
'Ding, Baojun'
'Li, Yanqin'

_publ_section_title
;
 Evans-Showell-type polyoxometalate constructing novel 3D inorganic
 architectures with alkaline earth metal linkers: syntheses, structures
 and catalytic properties
;
_journal_name_full 'Dalton Trans.'
_journal_paper_doi 10.1039/C7DT01302G
_journal_year 2017
_chemical_formula_sum 'C6 H48 Co2 Mo10 N4 O46 Sr'
_chemical_formula_weight 2077.36
_chemical_name_systematic
; 
 ? 
;
_space_group_IT_number 14
_symmetry_cell_setting monoclinic
_symmetry_space_group_name_Hall '-P 2yn'
_symmetry_space_group_name_H-M 'P 1 21/n 1'
_atom_sites_solution_hydrogens geom
_atom_sites_solution_primary direct
_atom_sites_solution_secondary difmap
_audit_creation_method SHELXL-97
_audit_update_record
;
2017-04-04 deposited with the CCDC.
2017-06-01 downloaded from the CCDC.
;
_cell_angle_alpha 90.00
_cell_angle_beta 90.00
_cell_angle_gamma 90.00
_cell_formula_units_Z 4
_cell_length_a 12.2779(16)
_cell_length_b 29.662(4)
_cell_length_c 12.7165(18)
_cell_measurement_reflns_used 25230
_cell_measurement_temperature 293(2)
_cell_measurement_theta_max 28.81
_cell_measurement_theta_min 1.74
_cell_volume 4631.2(11)
_computing_structure_refinement 'SHELXL-97 (Sheldrick, 1997)'
_computing_structure_solution 'SHELXS-97 (Sheldrick, 1990)'
_diffrn_ambient_temperature 293(2)
_diffrn_detector_area_resol_mean 0.01
_diffrn_measured_fraction_theta_full 0.751
_diffrn_measured_fraction_theta_max 0.751
_diffrn_measurement_device_type 'Bruker Smart Apex CCD'
_diffrn_measurement_method \w-2\q
_diffrn_radiation_monochromator graphite
_diffrn_radiation_source 'fine-focus sealed tube'
_diffrn_radiation_type MoK\a
_diffrn_radiation_wavelength 0.71073
_diffrn_reflns_av_R_equivalents 0.0565
_diffrn_reflns_av_sigmaI/netI 0.1211
_diffrn_reflns_limit_h_max 16
_diffrn_reflns_limit_h_min -16
_diffrn_reflns_limit_k_max 40
_diffrn_reflns_limit_k_min -38
_diffrn_reflns_limit_l_max 17
_diffrn_reflns_limit_l_min -17
_diffrn_reflns_number 25230
_diffrn_reflns_theta_full 28.81
_diffrn_reflns_theta_max 28.81
_diffrn_reflns_theta_min 1.74
_diffrn_standards_decay_% none
_diffrn_standards_interval_count 0
_diffrn_standards_interval_time 0
_diffrn_standards_number 0
_exptl_absorpt_coefficient_mu 4.568
_exptl_absorpt_correction_T_max 0.350
_exptl_absorpt_correction_T_min 0.289
_exptl_absorpt_correction_type empirical
_exptl_absorpt_process_details 'ABSCOR by T.Higashi 8 March, 1995'
_exptl_crystal_colour 'dark green'
_exptl_crystal_density_diffrn 2.979
_exptl_crystal_density_method 'not measured'
_exptl_crystal_description block
_exptl_crystal_F_000 3968
_exptl_crystal_size_max 0.28
_exptl_crystal_size_mid 0.24
_exptl_crystal_size_min 0.23
_refine_diff_density_max 1.084
_refine_diff_density_min -0.715
_refine_diff_density_rms 0.152
_refine_ls_extinction_method none
_refine_ls_goodness_of_fit_ref 0.729
_refine_ls_hydrogen_treatment mixed
_refine_ls_matrix_type full
_refine_ls_number_parameters 622
_refine_ls_number_reflns 9085
_refine_ls_number_restraints 1
_refine_ls_restrained_S_all 0.744
_refine_ls_R_factor_all 0.0633
_refine_ls_R_factor_gt 0.0368
_refine_ls_shift/su_max 0.002
_refine_ls_shift/su_mean 0.000
_refine_ls_structure_factor_coef Fsqd
_refine_ls_weighting_details 'calc w=1/[\s^2^(Fo^2^)+(0.0000P)^2^+0.0000P] where P=(Fo^2^+2Fc^2^)/3'
_refine_ls_weighting_scheme calc
_refine_ls_wR_factor_gt 0.0510
_refine_ls_wR_factor_ref 0.0560
_reflns_number_gt 5926
_reflns_number_total 9085
_reflns_threshold_expression >2sigma(I)
_cod_data_source_file c7dt01302g2.cif
_cod_data_source_block 3
_cod_depositor_comments
;
The following automatic conversions were performed:

'_symmetry_cell_setting' value 'Monoclinic' changed to 'monoclinic'
according to
/home/data/users/saulius/crontab/automatic-downloads/rss-feeds/RSC/lib/dictionaries/cif_core.dic
dictionary named 'cif_core.dic' version 2.4.2 from 2011-04-26.

Automatic conversion script
Id: cif_fix_values 4973 2017-02-22 13:04:09Z antanas 
;
_cod_original_sg_symbol_H-M P2(1)/n
_cod_database_code 7043185

loop_
_symmetry_equiv_pos_as_xyz
'x, y, z'
'-x+1/2, y+1/2, -z+1/2'
'-x, -y, -z'
'x-1/2, -y-1/2, z-1/2'

loop_
_atom_site_label
_atom_site_type_symbol
_atom_site_fract_x
_atom_site_fract_y
_atom_site_fract_z
_atom_site_U_iso_or_equiv
_atom_site_adp_type
_atom_site_occupancy
_atom_site_symmetry_multiplicity
_atom_site_calc_flag
_atom_site_refinement_flags
Mo10 Mo 0.21680(5) 0.179919(18) 0.44188(4) 0.01309(13) Uani 1 1 d .
Mo9 Mo -0.11299(5) 0.243838(19) 0.24193(4) 0.01473(13) Uani 1 1 d .
Mo8 Mo 0.26971(5) 0.153895(19) 0.09800(4) 0.01496(13) Uani 1 1 d .
Mo7 Mo 0.04304(5) 0.090809(19) 0.08986(4) 0.01494(13) Uani 1 1 d .
Mo6 Mo 0.05385(5) 0.088509(19) 0.45053(4) 0.01486(13) Uani 1 1 d .
Mo5 Mo -0.11705(5) 0.17280(2) 0.44174(4) 0.01596(13) Uani 1 1 d .
Mo4 Mo 0.07661(5) 0.229841(19) 0.06001(4) 0.01608(13) Uani 1 1 d .
Mo3 Mo 0.38877(5) 0.097778(19) 0.48250(4) 0.01597(14) Uani 1 1 d .
Mo2 Mo 0.40334(5) 0.01372(2) 0.31292(5) 0.01986(15) Uani 1 1 d .
Mo1 Mo 0.22972(5) 0.01058(2) 0.11220(5) 0.01986(15) Uani 1 1 d .
Sr1 Sr -0.44197(6) 0.28306(2) 0.22376(5) 0.01955(15) Uani 1 1 d .
Co2 Co 0.22197(7) 0.09480(3) 0.28126(6) 0.01185(19) Uani 1 1 d .
Co1 Co 0.06632(7) 0.16160(3) 0.25933(6) 0.01171(19) Uani 1 1 d .
O38 O 0.0700(3) 0.09908(14) 0.2686(3) 0.0133(10) Uani 1 1 d .
O37 O 0.2266(3) 0.09151(14) 0.1307(3) 0.0147(10) Uani 1 1 d .
O36 O 0.0845(3) 0.15564(14) 0.1106(3) 0.0144(10) Uani 1 1 d .
O35 O 0.0659(3) 0.22631(13) 0.2378(3) 0.0120(10) Uani 1 1 d .
O34 O -0.2541(4) 0.16876(16) 0.4353(4) 0.0255(12) Uani 1 1 d .
O33 O -0.2511(4) 0.23961(15) 0.2295(4) 0.0216(12) Uani 1 1 d .
O32 O -0.0937(4) 0.09454(15) 0.1104(3) 0.0219(12) Uani 1 1 d .
O31 O -0.0921(3) 0.16717(13) 0.2666(3) 0.0126(10) Uani 1 1 d .
O30 O 0.2100(3) 0.10286(13) 0.4295(3) 0.0124(10) Uani 1 1 d .
O29 O 0.2177(3) 0.15780(14) 0.2690(3) 0.0134(10) Uani 1 1 d .
O28 O -0.0921(3) 0.10764(14) 0.4323(3) 0.0164(10) Uani 1 1 d .
O27 O 0.0622(3) 0.16318(14) 0.4083(3) 0.0126(10) Uani 1 1 d .
O26 O 0.1872(4) 0.18461(15) 0.5725(3) 0.0195(11) Uani 1 1 d .
O5W O -0.4690(4) 0.22581(16) 0.0621(3) 0.0249(12) Uani 1 1 d .
O4W O -0.6389(4) 0.25982(17) 0.2414(4) 0.0324(14) Uani 1 1 d .
O25 O 0.0656(4) 0.21554(16) -0.0687(3) 0.0280(13) Uani 1 1 d .
O24 O 0.0903(4) 0.28687(15) 0.0615(4) 0.0240(12) Uani 1 1 d .
O23 O -0.0756(4) 0.22580(14) 0.0990(3) 0.0163(11) Uani 1 1 d .
O22 O 0.2821(4) 0.14337(16) -0.0332(3) 0.0295(13) Uani 1 1 d .
O21 O 0.2295(4) 0.21541(15) 0.0916(3) 0.0204(11) Uani 1 1 d .
O20 O 0.3784(3) 0.09028(14) 0.3042(3) 0.0140(10) Uani 1 1 d .
O19 O 0.2198(4) 0.23483(14) 0.3973(3) 0.0204(12) Uani 1 1 d .
O18 O 0.3627(3) 0.16163(14) 0.4430(3) 0.0156(10) Uani 1 1 d .
O17 O 0.0510(4) 0.03241(14) 0.4221(4) 0.0247(13) Uani 1 1 d .
O16 O 0.3707(4) 0.03580(14) 0.4523(3) 0.0184(11) Uani 1 1 d .
O15 O -0.0928(4) 0.23269(14) 0.3895(3) 0.0185(11) Uani 1 1 d .
O14 O 0.0802(4) 0.03031(14) 0.1146(3) 0.0200(12) Uani 1 1 d .
O13 O 0.2227(4) 0.02934(14) 0.2842(3) 0.0157(11) Uani 1 1 d .
O12 O 0.4016(4) 0.15567(15) 0.1433(4) 0.0231(12) Uani 1 1 d .
O11 O 0.3756(4) 0.01652(15) 0.1659(3) 0.0266(13) Uani 1 1 d D
O10 O 0.0620(4) 0.09218(16) 0.5842(3) 0.0253(12) Uani 1 1 d .
O9 O -0.0863(4) 0.29998(15) 0.2406(3) 0.0240(12) Uani 1 1 d .
O8 O 0.5274(4) 0.10255(15) 0.4829(3) 0.0224(12) Uani 1 1 d .
O7 O 0.3751(5) -0.04081(15) 0.3413(4) 0.0353(16) Uani 1 1 d .
O6 O 0.3509(4) 0.09885(16) 0.6110(3) 0.0253(13) Uani 1 1 d .
O5 O 0.2095(4) -0.04537(16) 0.1335(4) 0.0358(16) Uani 1 1 d .
O4 O 0.2616(4) 0.01536(17) -0.0173(4) 0.0331(15) Uani 1 1 d .
O3 O 0.5411(4) 0.01902(17) 0.3100(4) 0.0332(14) Uani 1 1 d .
O2 O -0.0849(4) 0.18246(15) 0.5709(3) 0.0258(12) Uani 1 1 d .
O3W O -0.2956(4) 0.34263(17) 0.2734(4) 0.0294(13) Uani 1 1 d .
O1 O 0.0602(4) 0.09329(15) -0.0437(3) 0.0258(13) Uani 1 1 d .
O2W O -0.4504(4) 0.19528(17) 0.3151(3) 0.0299(13) Uani 1 1 d .
O1W O -0.5338(4) 0.36125(16) 0.2721(4) 0.0340(14) Uani 1 1 d .
N4 N 0.2038(6) 0.0590(2) -0.2130(5) 0.041(2) Uani 1 1 d .
H4C H 0.1672 0.0818 -0.1842 0.062 Uiso 1 1 calc R
H4D H 0.2312 0.0677 -0.2746 0.062 Uiso 1 1 calc R
H4E H 0.2579 0.0508 -0.1704 0.062 Uiso 1 1 calc R
N3 N 0.4318(5) -0.13009(18) 0.2989(4) 0.0301(17) Uani 1 1 d .
H3C H 0.4209 -0.1212 0.3649 0.045 Uiso 1 1 calc R
H3D H 0.4696 -0.1091 0.2646 0.045 Uiso 1 1 calc R
H3E H 0.4690 -0.1559 0.2988 0.045 Uiso 1 1 calc R
C1 C 0.2370(6) -0.1579(2) 0.0757(5) 0.0277(19) Uani 1 1 d .
H4A H 0.1882 -0.1765 0.1171 0.033 Uiso 1 1 calc R
H4B H 0.2028 -0.1287 0.0661 0.033 Uiso 1 1 calc R
C2 C 0.1284(6) 0.0198(3) -0.2295(6) 0.035(2) Uani 1 1 d .
H3A H 0.0692 0.0290 -0.2752 0.042 Uiso 1 1 calc R
H3B H 0.0972 0.0111 -0.1624 0.042 Uiso 1 1 calc R
C3 C 0.3242(6) -0.1370(3) 0.2456(5) 0.034(2) Uani 1 1 d .
H2A H 0.2831 -0.1091 0.2463 0.040 Uiso 1 1 calc R
H2B H 0.2826 -0.1597 0.2832 0.040 Uiso 1 1 calc R
C4 C 0.3424(6) -0.1520(3) 0.1340(5) 0.034(2) Uani 1 1 d .
H1A H 0.3868 -0.1299 0.0978 0.041 Uiso 1 1 calc R
H1B H 0.3818 -0.1804 0.1340 0.041 Uiso 1 1 calc R
N2 N 0.2545(5) -0.17938(19) -0.0292(4) 0.0284(16) Uani 1 1 d .
H2C H 0.1908 -0.1826 -0.0616 0.043 Uiso 1 1 calc R
H2D H 0.2853 -0.2063 -0.0206 0.043 Uiso 1 1 calc R
H2E H 0.2979 -0.1620 -0.0679 0.043 Uiso 1 1 calc R
C5 C 0.1862(6) -0.0210(3) -0.2781(5) 0.030(2) Uani 1 1 d .
H7A H 0.2495 -0.0286 -0.2361 0.036 Uiso 1 1 calc R
H7B H 0.1374 -0.0467 -0.2778 0.036 Uiso 1 1 calc R
C6 C 0.2206(6) -0.0114(2) -0.3871(5) 0.0246(17) Uani 1 1 d .
H8A H 0.2689 0.0144 -0.3879 0.030 Uiso 1 1 calc R
H8B H 0.1573 -0.0043 -0.4297 0.030 Uiso 1 1 calc R
OW3 O 0.5611(5) 0.0546(2) 0.0553(4) 0.062(2) Uani 1 1 d D
OW2 O 0.4361(6) 0.0795(2) -0.1384(5) 0.064(2) Uani 1 1 d .
N1 N 0.2773(5) -0.0511(2) -0.4314(5) 0.0344(17) Uani 1 1 d .
H1C H 0.2975 -0.0452 -0.4971 0.052 Uiso 1 1 calc R
H1D H 0.2326 -0.0747 -0.4308 0.052 Uiso 1 1 calc R
H1E H 0.3359 -0.0572 -0.3927 0.052 Uiso 1 1 calc R
OW1 O 0.3408(5) -0.1235(2) -0.1914(5) 0.0603(19) Uani 1 1 d .

loop_
_atom_site_aniso_label
_atom_site_aniso_U_11
_atom_site_aniso_U_22
_atom_site_aniso_U_33
_atom_site_aniso_U_23
_atom_site_aniso_U_13
_atom_site_aniso_U_12
Mo10 0.0147(3) 0.0136(3) 0.0110(3) -0.0015(2) -0.0003(2) -0.0002(2)
Mo9 0.0144(3) 0.0139(3) 0.0159(3) 0.0009(2) -0.0003(2) 0.0015(2)
Mo8 0.0162(3) 0.0165(3) 0.0121(3) 0.0013(2) 0.0018(2) -0.0003(2)
Mo7 0.0179(3) 0.0144(3) 0.0125(3) -0.0007(2) -0.0022(2) -0.0013(2)
Mo6 0.0154(3) 0.0156(3) 0.0136(3) 0.0032(2) 0.0007(2) -0.0015(2)
Mo5 0.0160(3) 0.0189(3) 0.0130(3) 0.0001(2) 0.0023(2) 0.0013(2)
Mo4 0.0190(3) 0.0170(3) 0.0123(3) 0.0028(2) 0.0002(2) 0.0004(2)
Mo3 0.0172(3) 0.0177(3) 0.0129(3) -0.0009(2) -0.0030(2) 0.0021(2)
Mo2 0.0211(3) 0.0177(3) 0.0207(3) -0.0033(3) -0.0048(3) 0.0055(3)
Mo1 0.0246(3) 0.0187(3) 0.0163(3) -0.0042(2) -0.0036(3) 0.0043(3)
Sr1 0.0194(3) 0.0247(4) 0.0145(3) -0.0015(3) 0.0016(3) -0.0016(3)
Co2 0.0142(4) 0.0109(5) 0.0104(4) -0.0003(3) -0.0004(4) 0.0010(3)
Co1 0.0133(5) 0.0114(5) 0.0105(4) 0.0009(3) 0.0010(4) 0.0007(3)
O38 0.016(2) 0.012(2) 0.013(2) 0.0018(17) -0.0007(19) 0.0021(18)
O37 0.020(3) 0.015(3) 0.009(2) -0.0002(18) -0.002(2) -0.0024(19)
O36 0.016(2) 0.018(3) 0.009(2) 0.0000(18) 0.0001(19) 0.0024(19)
O35 0.017(2) 0.011(2) 0.008(2) -0.0018(17) 0.0006(19) -0.0013(18)
O34 0.021(3) 0.027(3) 0.028(3) -0.001(2) 0.006(2) 0.003(2)
O33 0.021(3) 0.017(3) 0.027(3) 0.000(2) -0.001(2) 0.005(2)
O32 0.019(3) 0.025(3) 0.022(2) 0.001(2) -0.001(2) 0.003(2)
O31 0.014(2) 0.013(2) 0.011(2) 0.0013(18) -0.0007(18) 0.0000(18)
O30 0.020(3) 0.008(2) 0.009(2) 0.0007(17) -0.0030(19) 0.0014(18)
O29 0.019(2) 0.009(2) 0.012(2) 0.0022(17) -0.0007(19) -0.0025(19)
O28 0.015(2) 0.013(3) 0.021(2) -0.0022(19) 0.003(2) -0.0025(19)
O27 0.017(2) 0.012(2) 0.008(2) 0.0001(17) -0.0005(18) -0.0009(19)
O26 0.021(3) 0.029(3) 0.008(2) -0.0055(19) 0.002(2) 0.003(2)
O5W 0.029(3) 0.023(3) 0.022(3) -0.002(2) 0.001(2) 0.002(2)
O4W 0.033(3) 0.035(3) 0.028(3) -0.002(2) 0.005(3) -0.015(3)
O25 0.038(3) 0.034(3) 0.012(2) -0.001(2) -0.002(2) 0.005(3)
O24 0.025(3) 0.016(3) 0.031(3) 0.001(2) 0.003(2) -0.003(2)
O23 0.023(3) 0.015(3) 0.011(2) 0.0020(18) -0.004(2) 0.000(2)
O22 0.040(3) 0.035(3) 0.014(2) 0.001(2) 0.005(2) 0.000(3)
O21 0.023(3) 0.014(3) 0.024(3) 0.004(2) 0.001(2) -0.003(2)
O20 0.014(2) 0.015(2) 0.012(2) -0.0024(18) -0.0032(19) 0.0035(19)
O19 0.023(3) 0.016(3) 0.021(2) -0.004(2) -0.003(2) -0.001(2)
O18 0.014(2) 0.017(3) 0.016(2) -0.0052(19) 0.002(2) 0.0001(19)
O17 0.033(3) 0.009(3) 0.031(3) 0.008(2) -0.004(3) -0.003(2)
O16 0.025(3) 0.013(3) 0.017(2) 0.0062(19) -0.002(2) -0.003(2)
O15 0.025(3) 0.015(3) 0.015(2) -0.0011(19) -0.001(2) 0.000(2)
O14 0.023(3) 0.016(3) 0.021(2) -0.003(2) -0.005(2) -0.002(2)
O13 0.021(3) 0.010(2) 0.016(2) -0.0036(18) -0.002(2) 0.0054(19)
O12 0.019(3) 0.023(3) 0.028(3) 0.004(2) -0.004(2) -0.005(2)
O11 0.029(3) 0.030(3) 0.021(3) -0.010(2) -0.007(2) 0.006(2)
O10 0.030(3) 0.030(3) 0.016(2) 0.002(2) 0.001(2) -0.003(2)
O9 0.028(3) 0.016(3) 0.028(3) -0.001(2) 0.000(2) 0.003(2)
O8 0.023(3) 0.022(3) 0.022(2) 0.000(2) -0.001(2) -0.001(2)
O7 0.057(4) 0.016(3) 0.033(3) -0.005(2) -0.016(3) 0.011(3)
O6 0.029(3) 0.037(3) 0.010(2) -0.003(2) -0.004(2) 0.005(2)
O5 0.052(4) 0.017(3) 0.039(3) 0.005(2) -0.012(3) 0.004(3)
O4 0.042(4) 0.040(4) 0.017(3) -0.008(2) -0.003(3) 0.008(3)
O3 0.024(3) 0.048(4) 0.027(3) -0.011(3) -0.006(3) 0.009(3)
O2 0.030(3) 0.028(3) 0.019(2) 0.002(2) 0.004(2) 0.002(2)
O3W 0.033(3) 0.033(3) 0.022(3) -0.003(2) 0.001(2) -0.002(2)
O1 0.040(3) 0.023(3) 0.014(2) -0.002(2) 0.001(2) 0.002(2)
O2W 0.026(3) 0.043(4) 0.021(3) -0.005(2) 0.002(2) -0.001(3)
O1W 0.040(3) 0.033(3) 0.029(3) -0.005(2) 0.006(3) 0.000(3)
N4 0.067(6) 0.033(4) 0.023(3) 0.004(3) -0.005(4) -0.005(4)
N3 0.042(4) 0.022(4) 0.026(3) -0.010(3) -0.014(3) 0.013(3)
C1 0.027(4) 0.031(5) 0.025(4) -0.005(3) -0.001(3) 0.006(3)
C2 0.031(5) 0.040(6) 0.034(4) 0.006(4) 0.001(4) -0.009(4)
C3 0.038(5) 0.033(5) 0.030(4) -0.001(4) -0.011(4) 0.002(4)
C4 0.038(5) 0.036(5) 0.028(4) -0.008(4) -0.002(4) -0.008(4)
N2 0.026(4) 0.028(4) 0.031(3) 0.000(3) -0.007(3) 0.000(3)
C5 0.031(5) 0.029(5) 0.031(4) 0.003(4) -0.005(4) 0.000(4)
C6 0.021(4) 0.021(4) 0.032(4) 0.005(3) 0.007(3) -0.005(3)
OW3 0.080(5) 0.065(5) 0.042(4) 0.008(3) 0.026(4) 0.007(4)
OW2 0.059(5) 0.085(6) 0.049(4) 0.021(4) 0.006(4) -0.014(4)
N1 0.028(4) 0.040(4) 0.035(4) -0.008(3) 0.002(3) -0.005(3)
OW1 0.055(5) 0.053(5) 0.073(5) -0.007(4) 0.024(4) 0.002(4)

loop_
_atom_type_symbol
_atom_type_description
_atom_type_scat_dispersion_real
_atom_type_scat_dispersion_imag
_atom_type_scat_source
C C 0.0033 0.0016 'International Tables Vol C Tables 4.2.6.8 and 6.1.1.4'
H H 0.0000 0.0000 'International Tables Vol C Tables 4.2.6.8 and 6.1.1.4'
N N 0.0061 0.0033 'International Tables Vol C Tables 4.2.6.8 and 6.1.1.4'
O O 0.0106 0.0060 'International Tables Vol C Tables 4.2.6.8 and 6.1.1.4'
Co Co 0.3494 0.9721 'International Tables Vol C Tables 4.2.6.8 and 6.1.1.4'
Sr Sr -1.5307 3.2498 'International Tables Vol C Tables 4.2.6.8 and 6.1.1.4'
Mo Mo -1.6832 0.6857 'International Tables Vol C Tables 4.2.6.8 and 6.1.1.4'

loop_
_geom_angle_atom_site_label_1
_geom_angle_atom_site_label_2
_geom_angle_atom_site_label_3
_geom_angle
_geom_angle_site_symmetry_1
_geom_angle_site_symmetry_3
O26 Mo10 O19 104.3(2) . .
O26 Mo10 O18 102.73(19) . .
O19 Mo10 O18 104.8(2) . .
O26 Mo10 O27 91.47(19) . .
O19 Mo10 O27 100.58(18) . .
O18 Mo10 O27 146.57(17) . .
O26 Mo10 O30 98.09(18) . .
O19 Mo10 O30 156.83(17) . .
O18 Mo10 O30 75.31(17) . .
O27 Mo10 O30 72.80(15) . .
O26 Mo10 O29 163.19(18) . .
O19 Mo10 O29 87.40(17) . .
O18 Mo10 O29 85.40(16) . .
O27 Mo10 O29 74.33(16) . .
O30 Mo10 O29 69.46(14) . .
O26 Mo10 Co1 129.32(15) . .
O19 Mo10 Co1 85.98(12) . .
O18 Mo10 Co1 122.66(12) . .
O27 Mo10 Co1 38.08(12) . .
O30 Mo10 Co1 75.23(8) . .
O29 Mo10 Co1 38.17(11) . .
O9 Mo9 O33 105.2(2) . .
O9 Mo9 O15 98.82(19) . .
O33 Mo9 O15 101.9(2) . .
O9 Mo9 O23 102.4(2) . .
O33 Mo9 O23 97.3(2) . .
O15 Mo9 O23 146.39(18) . .
O9 Mo9 O35 92.17(19) . .
O33 Mo9 O35 161.25(18) . .
O15 Mo9 O35 81.80(17) . .
O23 Mo9 O35 71.71(15) . .
O9 Mo9 O31 161.05(17) . .
O33 Mo9 O31 92.88(18) . .
O15 Mo9 O31 71.55(16) . .
O23 Mo9 O31 80.23(16) . .
O35 Mo9 O31 70.65(15) . .
O22 Mo8 O12 104.5(2) . .
O22 Mo8 O21 99.1(2) . .
O12 Mo8 O21 103.33(19) . .
O22 Mo8 O37 93.4(2) . .
O12 Mo8 O37 102.20(19) . .
O21 Mo8 O37 147.7(2) . .
O22 Mo8 O29 166.5(2) . .
O12 Mo8 O29 86.7(2) . .
O21 Mo8 O29 85.31(18) . .
O37 Mo8 O29 76.70(16) . .
O22 Mo8 O36 99.33(19) . .
O12 Mo8 O36 156.17(19) . .
O21 Mo8 O36 73.80(18) . .
O37 Mo8 O36 74.82(17) . .
O29 Mo8 O36 69.54(14) . .
O22 Mo8 Co2 132.59(17) . .
O12 Mo8 Co2 86.62(16) . .
O21 Mo8 Co2 123.40(15) . .
O37 Mo8 Co2 39.44(11) . .
O29 Mo8 Co2 39.10(10) . .
O36 Mo8 Co2 76.21(10) . .
O32 Mo7 O1 105.7(2) . .
O32 Mo7 O14 106.0(2) . .
O1 Mo7 O14 100.2(2) . .
O32 Mo7 O36 99.7(2) . .
O1 Mo7 O36 93.34(19) . .
O14 Mo7 O36 146.29(15) . .
O32 Mo7 O38 89.05(18) . .
O1 Mo7 O38 162.44(19) . .
O14 Mo7 O38 84.37(16) . .
O36 Mo7 O38 74.47(15) . .
O32 Mo7 O37 157.76(17) . .
O1 Mo7 O37 95.9(2) . .
O14 Mo7 O37 74.59(16) . .
O36 Mo7 O37 73.41(15) . .
O38 Mo7 O37 68.79(15) . .
O32 Mo7 Co1 86.47(15) . .
O1 Mo7 Co1 131.73(16) . .
O14 Mo7 Co1 121.44(12) . .
O36 Mo7 Co1 38.41(12) . .
O38 Mo7 Co1 37.91(10) . .
O37 Mo7 Co1 75.02(11) . .
O17 Mo6 O10 105.9(2) . .
O17 Mo6 O28 104.3(2) . .
O10 Mo6 O28 99.1(2) . .
O17 Mo6 O30 101.6(2) . .
O10 Mo6 O30 93.7(2) . .
O28 Mo6 O30 146.54(16) . .
O17 Mo6 O27 154.12(18) . .
O10 Mo6 O27 99.77(18) . .
O28 Mo6 O27 73.92(16) . .
O30 Mo6 O27 73.50(15) . .
O17 Mo6 O38 85.59(18) . .
O10 Mo6 O38 165.96(18) . .
O28 Mo6 O38 85.36(17) . .
O30 Mo6 O38 75.86(15) . .
O27 Mo6 O38 68.54(14) . .
O17 Mo6 Co2 85.57(18) . .
O10 Mo6 Co2 132.30(17) . .
O28 Mo6 Co2 123.13(14) . .
O30 Mo6 Co2 38.84(11) . .
O27 Mo6 Co2 74.86(12) . .
O38 Mo6 Co2 38.90(10) . .
O34 Mo5 O2 106.7(2) . .
O34 Mo5 O15 101.7(2) . .
O2 Mo5 O15 98.12(19) . .
O34 Mo5 O28 94.7(2) . .
O2 Mo5 O28 100.82(19) . .
O15 Mo5 O28 150.1(2) . .
O34 Mo5 O31 94.71(19) . .
O2 Mo5 O31 158.2(2) . .
O15 Mo5 O31 72.88(16) . .
O28 Mo5 O31 81.09(16) . .
O34 Mo5 O27 162.25(19) . .
O2 Mo5 O27 88.67(19) . .
O15 Mo5 O27 84.29(18) . .
O28 Mo5 O27 73.26(17) . .
O31 Mo5 O27 70.91(14) . .
O25 Mo4 O24 105.5(2) . .
O25 Mo4 O23 98.9(2) . .
O24 Mo4 O23 98.9(2) . .
O25 Mo4 O21 102.7(2) . .
O24 Mo4 O21 96.87(19) . .
O23 Mo4 O21 148.74(17) . .
O25 Mo4 O35 161.10(19) . .
O24 Mo4 O35 92.31(19) . .
O23 Mo4 O35 71.68(15) . .
O21 Mo4 O35 80.88(17) . .
O25 Mo4 O36 91.97(18) . .
O24 Mo4 O36 161.21(16) . .
O23 Mo4 O36 84.83(16) . .
O21 Mo4 O36 72.14(16) . .
O35 Mo4 O36 71.24(14) . .
O6 Mo3 O8 105.6(2) . .
O6 Mo3 O16 100.5(2) . .
O8 Mo3 O16 101.4(2) . .
O6 Mo3 O18 100.5(2) . .
O8 Mo3 O18 94.72(19) . .
O16 Mo3 O18 148.96(15) . .
O6 Mo3 O20 160.40(19) . .
O8 Mo3 O20 93.84(19) . .
O16 Mo3 O20 72.35(16) . .
O18 Mo3 O20 80.35(15) . .
O6 Mo3 O30 91.12(19) . .
O8 Mo3 O30 161.10(19) . .
O16 Mo3 O30 83.80(16) . .
O18 Mo3 O30 73.12(15) . .
O20 Mo3 O30 70.24(15) . .
O7 Mo2 O3 107.3(3) . .
O7 Mo2 O11 102.4(2) . .
O3 Mo2 O11 98.8(2) . .
O7 Mo2 O16 94.9(2) . .
O3 Mo2 O16 101.3(2) . .
O11 Mo2 O16 148.19(19) . .
O7 Mo2 O13 91.7(2) . .
O3 Mo2 O13 160.0(2) . .
O11 Mo2 O13 70.24(18) . .
O16 Mo2 O13 82.92(17) . .
O7 Mo2 O20 158.2(2) . .
O3 Mo2 O20 92.3(2) . .
O11 Mo2 O20 83.41(17) . .
O16 Mo2 O20 71.39(16) . .
O13 Mo2 O20 70.33(14) . .
O5 Mo1 O4 105.7(2) . .
O5 Mo1 O14 98.9(2) . .
O4 Mo1 O14 102.1(2) . .
O5 Mo1 O11 99.7(2) . .
O4 Mo1 O11 97.0(2) . .
O14 Mo1 O11 148.56(18) . .
O5 Mo1 O13 94.6(2) . .
O4 Mo1 O13 158.0(2) . .
O14 Mo1 O13 82.76(16) . .
O11 Mo1 O13 70.70(18) . .
O5 Mo1 O37 162.5(2) . .
O4 Mo1 O37 90.87(19) . .
O14 Mo1 O37 71.39(16) . .
O11 Mo1 O37 83.65(16) . .
O13 Mo1 O37 70.11(14) . .
O4W Sr1 O3W 145.76(17) . .
O4W Sr1 O25 87.07(16) . 4_566
O3W Sr1 O25 73.89(15) . 4_566
O4W Sr1 O1W 79.09(17) . .
O3W Sr1 O1W 69.09(16) . .
O25 Sr1 O1W 76.67(15) 4_566 .
O4W Sr1 O26 136.96(13) . 4_565
O3W Sr1 O26 61.31(14) . 4_565
O25 Sr1 O26 133.88(14) 4_566 4_565
O1W Sr1 O26 96.06(16) . 4_565
O4W Sr1 O33 134.84(15) . .
O3W Sr1 O33 73.45(14) . .
O25 Sr1 O33 87.13(15) 4_566 .
O1W Sr1 O33 141.98(14) . .
O26 Sr1 O33 70.87(14) 4_565 .
O4W Sr1 O5W 77.13(16) . .
O3W Sr1 O5W 134.50(17) . .
O25 Sr1 O5W 141.15(15) 4_566 .
O1W Sr1 O5W 132.66(13) . .
O26 Sr1 O5W 75.47(14) 4_565 .
O33 Sr1 O5W 79.89(13) . .
O4W Sr1 O2 64.08(15) . 4_565
O3W Sr1 O2 110.62(14) . 4_565
O25 Sr1 O2 134.98(16) 4_566 4_565
O1W Sr1 O2 64.94(13) . 4_565
O26 Sr1 O2 75.06(13) 4_565 4_565
O33 Sr1 O2 137.80(15) . 4_565
O5W Sr1 O2 67.91(13) . 4_565
O4W Sr1 O2W 71.34(15) . .
O3W Sr1 O2W 123.15(13) . .
O25 Sr1 O2W 66.97(13) 4_566 .
O1W Sr1 O2W 133.52(16) . .
O26 Sr1 O2W 129.96(15) 4_565 .
O33 Sr1 O2W 65.22(15) . .
O5W Sr1 O2W 74.36(13) . .
O2 Sr1 O2W 126.23(13) 4_565 .
O29 Co2 O38 84.11(18) . .
O29 Co2 O30 87.41(17) . .
O38 Co2 O30 89.99(18) . .
O29 Co2 O37 88.21(17) . .
O38 Co2 O37 86.95(18) . .
O30 Co2 O37 174.89(18) . .
O29 Co2 O13 176.11(15) . .
O38 Co2 O13 94.25(18) . .
O30 Co2 O13 96.12(17) . .
O37 Co2 O13 88.19(18) . .
O29 Co2 O20 96.25(18) . .
O38 Co2 O20 176.32(19) . .
O30 Co2 O20 86.37(17) . .
O37 Co2 O20 96.72(18) . .
O13 Co2 O20 85.61(18) . .
O29 Co2 Co1 42.17(13) . .
O38 Co2 Co1 41.96(13) . .
O30 Co2 Co1 87.50(12) . .
O37 Co2 Co1 87.49(13) . .
O13 Co2 Co1 136.16(13) . .
O20 Co2 Co1 138.21(13) . .
O29 Co2 Mo8 49.72(13) . .
O38 Co2 Mo8 95.09(13) . .
O30 Co2 Mo8 135.74(12) . .
O37 Co2 Mo8 40.72(13) . .
O13 Co2 Mo8 127.12(14) . .
O20 Co2 Mo8 87.91(13) . .
Co1 Co2 Mo8 68.60(3) . .
O29 Co2 Mo6 95.88(15) . .
O38 Co2 Mo6 51.65(13) . .
O30 Co2 Mo6 40.71(13) . .
O37 Co2 Mo6 137.41(13) . .
O13 Co2 Mo6 85.81(15) . .
O20 Co2 Mo6 124.69(13) . .
Co1 Co2 Mo6 68.91(3) . .
Mo8 Co2 Mo6 137.50(3) . .
O38 Co1 O29 84.90(18) . .
O38 Co1 O27 87.84(18) . .
O29 Co1 O27 87.81(18) . .
O38 Co1 O36 88.13(18) . .
O29 Co1 O36 86.74(18) . .
O27 Co1 O36 173.49(18) . .
O38 Co1 O35 175.34(19) . .
O29 Co1 O35 94.12(18) . .
O27 Co1 O35 96.69(17) . .
O36 Co1 O35 87.26(17) . .
O38 Co1 O31 96.08(18) . .
O29 Co1 O31 173.36(17) . .
O27 Co1 O31 85.66(18) . .
O36 Co1 O31 99.85(17) . .
O35 Co1 O31 85.41(17) . .
O38 Co1 Co2 42.46(13) . .
O29 Co1 Co2 42.46(13) . .
O27 Co1 Co2 86.29(13) . .
O36 Co1 Co2 87.29(13) . .
O35 Co1 Co2 136.48(13) . .
O31 Co1 Co2 138.01(13) . .
O38 Co1 Mo10 96.67(10) . .
O29 Co1 Mo10 49.46(12) . .
O27 Co1 Mo10 40.76(13) . .
O36 Co1 Mo10 134.91(13) . .
O35 Co1 Mo10 86.11(10) . .
O31 Co1 Mo10 123.92(12) . .
Co2 Co1 Mo10 68.19(2) . .
O38 Co1 Mo7 49.78(12) . .
O29 Co1 Mo7 95.70(13) . .
O27 Co1 Mo7 136.66(13) . .
O36 Co1 Mo7 40.70(13) . .
O35 Co1 Mo7 125.93(11) . .
O31 Co1 Mo7 89.91(12) . .
Co2 Co1 Mo7 68.88(3) . .
Mo10 Co1 Mo7 137.04(3) . .
Co1 O38 Co2 95.59(19) . .
Co1 O38 Mo7 92.31(15) . .
Co2 O38 Mo7 102.7(2) . .
Co1 O38 Mo6 101.17(18) . .
Co2 O38 Mo6 89.45(13) . .
Mo7 O38 Mo6 160.9(2) . .
Co2 O37 Mo8 99.84(18) . .
Co2 O37 Mo7 101.3(2) . .
Mo8 O37 Mo7 102.89(17) . .
Co2 O37 Mo1 98.54(17) . .
Mo8 O37 Mo1 155.5(2) . .
Mo7 O37 Mo1 89.13(14) . .
Co1 O36 Mo7 100.9(2) . .
Co1 O36 Mo8 100.87(14) . .
Mo7 O36 Mo8 102.84(18) . .
Co1 O36 Mo4 100.60(18) . .
Mo7 O36 Mo4 150.59(16) . .
Mo8 O36 Mo4 92.54(16) . .
Co1 O35 Mo9 103.16(18) . .
Co1 O35 Mo4 100.74(17) . .
Mo9 O35 Mo4 93.96(12) . .
Mo9 O33 Sr1 146.8(2) . .
Co1 O31 Mo5 100.84(14) . .
Co1 O31 Mo9 100.79(18) . .
Mo5 O31 Mo9 92.66(15) . .
Co2 O30 Mo6 100.45(15) . .
Co2 O30 Mo10 100.98(17) . .
Mo6 O30 Mo10 103.90(18) . .
Co2 O30 Mo3 102.0(2) . .
Mo6 O30 Mo3 150.3(2) . .
Mo10 O30 Mo3 90.59(14) . .
Co1 O29 Co2 95.37(19) . .
Co1 O29 Mo8 102.73(15) . .
Co2 O29 Mo8 91.19(17) . .
Co1 O29 Mo10 92.38(19) . .
Co2 O29 Mo10 101.86(17) . .
Mo8 O29 Mo10 159.1(2) . .
Mo6 O28 Mo5 115.8(2) . .
Co1 O27 Mo10 101.2(2) . .
Co1 O27 Mo5 102.51(15) . .
Mo10 O27 Mo5 148.2(2) . .
Co1 O27 Mo6 102.25(17) . .
Mo10 O27 Mo6 103.47(16) . .
Mo5 O27 Mo6 91.97(16) . .
Mo10 O26 Sr1 149.0(2) . 4_666
Mo4 O25 Sr1 164.4(3) . 4_665
Mo4 O23 Mo9 116.67(18) . .
Mo8 O21 Mo4 117.9(2) . .
Co2 O20 Mo3 101.4(2) . .
Co2 O20 Mo2 101.95(18) . .
Mo3 O20 Mo2 92.35(14) . .
Mo10 O18 Mo3 115.6(2) . .
Mo3 O16 Mo2 119.5(2) . .
Mo5 O15 Mo9 118.5(2) . .
Mo7 O14 Mo1 121.3(2) . .
Co2 O13 Mo1 103.16(18) . .
Co2 O13 Mo2 102.11(18) . .
Mo1 O13 Mo2 93.88(18) . .
Mo2 O11 Mo1 120.7(3) . .
Mo5 O2 Sr1 150.2(3) . 4_666
N2 C1 C4 111.5(6) . .
N4 C2 C5 112.5(7) . .
N3 C3 C4 109.7(7) . .
C1 C4 C3 111.9(7) . .
C6 C5 C2 111.1(6) . .
C5 C6 N1 109.8(6) . .

loop_
_geom_bond_atom_site_label_1
_geom_bond_atom_site_label_2
_geom_bond_distance
_geom_bond_site_symmetry_2
Mo10 O26 1.706(4) .
Mo10 O19 1.725(4) .
Mo10 O18 1.872(4) .
Mo10 O27 2.007(4) .
Mo10 O30 2.293(4) .
Mo10 O29 2.294(4) .
Mo10 Co1 3.0163(8) .
Mo9 O9 1.697(5) .
Mo9 O33 1.708(5) .
Mo9 O15 1.922(4) .
Mo9 O23 1.949(5) .
Mo9 O35 2.257(4) .
Mo9 O31 2.310(4) .
Mo8 O22 1.704(5) .
Mo8 O12 1.720(4) .
Mo8 O21 1.892(4) .
Mo8 O37 1.969(4) .
Mo8 O29 2.270(4) .
Mo8 O36 2.280(4) .
Mo8 Co2 2.9743(11) .
Mo7 O32 1.703(5) .
Mo7 O1 1.713(4) .
Mo7 O14 1.878(4) .
Mo7 O36 2.007(4) .
Mo7 O38 2.310(4) .
Mo7 O37 2.312(4) .
Mo7 Co1 3.0224(10) .
Mo6 O17 1.703(4) .
Mo6 O10 1.707(4) .
Mo6 O28 1.894(4) .
Mo6 O30 1.982(4) .
Mo6 O27 2.281(4) .
Mo6 O38 2.344(4) .
Mo6 Co2 2.9881(12) .
Mo5 O34 1.688(5) .
Mo5 O2 1.714(4) .
Mo5 O15 1.920(4) .
Mo5 O28 1.960(4) .
Mo5 O31 2.254(4) .
Mo5 O27 2.260(5) .
Mo4 O25 1.697(4) .
Mo4 O24 1.700(4) .
Mo4 O23 1.937(5) .
Mo4 O21 1.967(4) .
Mo4 O35 2.267(4) .
Mo4 O36 2.295(4) .
Mo3 O6 1.700(5) .
Mo3 O8 1.708(5) .
Mo3 O16 1.891(4) .
Mo3 O18 1.985(4) .
Mo3 O20 2.282(4) .
Mo3 O30 2.301(4) .
Mo2 O7 1.693(5) .
Mo2 O3 1.699(5) .
Mo2 O11 1.903(4) .
Mo2 O16 1.931(5) .
Mo2 O13 2.295(4) .
Mo2 O20 2.294(4) .
Mo1 O5 1.700(5) .
Mo1 O4 1.699(5) .
Mo1 O14 1.927(5) .
Mo1 O11 1.925(4) .
Mo1 O13 2.259(4) .
Mo1 O37 2.412(4) .
Sr1 O4W 2.524(5) .
Sr1 O3W 2.598(5) .
Sr1 O25 2.641(4) 4_566
Sr1 O1W 2.651(5) .
Sr1 O26 2.671(5) 4_565
Sr1 O33 2.675(5) .
Sr1 O5W 2.687(4) .
Sr1 O2 2.811(4) 4_565
Sr1 O2W 2.853(5) .
Co2 O29 1.876(4) .
Co2 O38 1.877(4) .
Co2 O30 1.906(4) .
Co2 O37 1.918(4) .
Co2 O13 1.942(4) .
Co2 O20 1.947(4) .
Co2 Co1 2.7668(12) .
Co1 O38 1.859(4) .
Co1 O29 1.866(4) .
Co1 O27 1.896(4) .
Co1 O36 1.912(4) .
Co1 O35 1.939(4) .
Co1 O31 1.955(4) .
O26 Sr1 2.671(5) 4_666
O25 Sr1 2.641(4) 4_665
O2 Sr1 2.811(4) 4_666
N4 C2 1.502(9) .
N3 C3 1.499(8) .
C1 N2 1.493(8) .
C1 C4 1.501(8) .
C2 C5 1.533(10) .
C3 C4 1.505(10) .
C5 C6 1.475(10) .
C6 N1 1.479(9) .
